data_1539901
loop_
_publ_author_name
'Bronger, W.'
'Loevenich, M.'
'Schmitz, D.'
'Schuster, T.'

_publ_section_title
;
 Cs74 Re6 S13 und Cs4 Re6 S13.5 - zwei Verbindungen mit (Re6
 S8)-Baueinheiten in geringfuegig variierten Gerueststrukturen
;
_journal_name_full 'Zeitschrift fuer Anorganische und Allgemeine Chemie'
_journal_page_first 91
_journal_page_last 102
_journal_volume 587
_journal_year 1990
_chemical_formula_sum 'Cs4 Re6 S13'
_space_group_IT_number 15
_symmetry_space_group_name_Hall '-C 2yc'
_symmetry_space_group_name_H-M 'C 1 2/c 1'
_cell_angle_alpha 90
_cell_angle_beta 100.65
_cell_angle_gamma 90
_cell_formula_units_Z 4
_cell_length_a 10.016
_cell_length_b 17.214
_cell_length_c 13.73
_cell_volume 2326.486
_citation_journal_id_ASTM ZAACAB
_cod_data_source_file Bronger_ZAACAB_1990_1213.cif
_cod_data_source_block Cs4Re6S13
_cod_database_code 1539901

loop_
_symmetry_equiv_pos_as_xyz
x,y,z
-x,y,-z+1/2
-x,-y,-z
x,-y,z-1/2
x+1/2,y+1/2,z
-x+1/2,y+1/2,-z+1/2
-x+1/2,-y+1/2,-z
x+1/2,-y+1/2,z-1/2

loop_
_atom_site_label
_atom_site_type_symbol
_atom_site_fract_x
_atom_site_fract_y
_atom_site_fract_z
_atom_site_occupancy
_atom_site_U_iso_or_equiv
S4 S-2 0.6667 0.3237 0.3052 1 0.0
Re1 Re+3 0.3469 0.657 0.5236 1 0.0
S1 S-2 0.8481 0.1551 0.3485 1 0.0
S5 S-2 0.513 0.467 0.4373 1 0.0
Cs1 Cs+1 0.7202 0.624 0.4131 1 0.0
Re2 Re+4 0.3596 0.205 0.11 1 0.0
S7 S-2 0 0.6383 0.25 1 0.0
S3 S-2 0.4517 0.2637 0.4479 1 0.0
S6 S-2 0.045 0.3167 0.3261 1 0.0
S2 S-2 0.6269 0.0916 0.4942 1 0.0
Cs2 Cs+1 0.2954 0.9793 0.2158 1 0.0
Re3 Re+4 0.8684 0.2833 0.4211 1 0.0
